data_4109857
loop_
_publ_author_name
'Zhongliang Zhu'
'Marcin Brynda'
'Robert J. Wright'
'Roland C. Fischer'
'W. Alexander Merrill'
'Eric Rivard'
'Robert Wolf'
'James C. Fettinger'
'Marilyn M. Olmstead'
'Philip P. Power'

_publ_contact_author_address
;
Department of Chemistry
University of California
Davis
CA 95616
UNITED STATES OF AMERICA
;
_publ_contact_author_email PPPOWER@UCDAVIS.EDU
_publ_contact_author_name 'P. P. Power'
_publ_section_title
;
 Synthesis and Characterization of the Homologous M-M Bonded Series
 Ar'MMAr' (M = Zn, Cd, or Hg; Ar' = C6H3-2,6-(C6H3-2,6-Pri2)2) and Related
 Arylmetal Halides and Hydride Species
;
_journal_name_full 'Journal of the American Chemical Society'
_journal_page_first 10847
_journal_page_last 10857
_journal_paper_doi 10.1021/ja072682x
_journal_volume 129
_journal_year 2007
_chemical_formula_moiety 'C30 H37 Hg I'
_chemical_formula_sum 'C30 H37 Hg I'
_chemical_formula_weight 725.09
_chemical_melting_point 496
_chemical_name_common 'Compound 3'
_chemical_name_systematic
; 
 ? 
;
_space_group_IT_number 62
_symmetry_cell_setting orthorhombic
_symmetry_space_group_name_Hall '-P 2ac 2n'
_symmetry_space_group_name_H-M 'P n m a'
_atom_sites_solution_hydrogens geom
_atom_sites_solution_primary direct
_atom_sites_solution_secondary difmap
_audit_creation_method SHELXL-97
_cell_angle_alpha 90.00
_cell_angle_beta 90.00
_cell_angle_gamma 90.00
_cell_formula_units_Z 4
_cell_length_a 16.7028(18)
_cell_length_b 20.891(2)
_cell_length_c 7.9572(9)
_cell_measurement_reflns_used 7157
_cell_measurement_temperature 90(2)
_cell_measurement_theta_max 26.5
_cell_measurement_theta_min 5.4
_cell_volume 2776.6(5)
_computing_cell_refinement 'SAINT (7.06a) (Bruker, 2004)'
_computing_data_collection 'Bruker SMART'
_computing_data_reduction 'SAINT (7.06a) (Bruker, 2004)'
_computing_molecular_graphics 'SHELXTL 5.1, XP (Sheldrick, 1994)'
_computing_publication_material SHELXL97
_computing_structure_refinement 'SHELXL-97 (Sheldrick, 1997)'
_computing_structure_solution 'SHELXS-97 (Sheldrick, 1990)'
_diffrn_ambient_temperature 90(2)
_diffrn_measured_fraction_theta_full 0.999
_diffrn_measured_fraction_theta_max 0.999
_diffrn_measurement_device_type 'Bruker SMART 1000'
_diffrn_measurement_method '\w and \f'
_diffrn_radiation_monochromator graphite
_diffrn_radiation_source 'fine-focus sealed tube'
_diffrn_radiation_type MoK\a
_diffrn_radiation_wavelength 0.71073
_diffrn_reflns_av_R_equivalents 0.0562
_diffrn_reflns_av_sigmaI/netI 0.0272
_diffrn_reflns_limit_h_max 21
_diffrn_reflns_limit_h_min -21
_diffrn_reflns_limit_k_max 27
_diffrn_reflns_limit_k_min -27
_diffrn_reflns_limit_l_max 10
_diffrn_reflns_limit_l_min -10
_diffrn_reflns_number 29626
_diffrn_reflns_theta_full 27.89
_diffrn_reflns_theta_max 27.89
_diffrn_reflns_theta_min 1.95
_diffrn_standards_number '50 frames remeasured'
_exptl_absorpt_coefficient_mu 6.670
_exptl_absorpt_correction_T_max 0.618
_exptl_absorpt_correction_T_min 0.176
_exptl_absorpt_correction_type multi-scan
_exptl_absorpt_process_details 'SADABS 2.10'
_exptl_crystal_colour colorless
_exptl_crystal_density_diffrn 1.735
_exptl_crystal_description plate
_exptl_crystal_F_000 1400
_exptl_crystal_size_max 0.40
_exptl_crystal_size_mid 0.14
_exptl_crystal_size_min 0.08
_refine_diff_density_max 1.470
_refine_diff_density_min -3.620
_refine_diff_density_rms 0.175
_refine_ls_extinction_method none
_refine_ls_goodness_of_fit_ref 1.118
_refine_ls_hydrogen_treatment constr
_refine_ls_matrix_type full
_refine_ls_number_parameters 155
_refine_ls_number_reflns 3406
_refine_ls_number_restraints 0
_refine_ls_restrained_S_all 1.118
_refine_ls_R_factor_all 0.0364
_refine_ls_R_factor_gt 0.0302
_refine_ls_shift/su_max 0.002
_refine_ls_shift/su_mean 0.000
_refine_ls_structure_factor_coef Fsqd
_refine_ls_weighting_details 'calc w=1/[\s^2^(Fo^2^)+(0.0380P)^2^+8.6889P] where P=(Fo^2^+2Fc^2^)/3'
_refine_ls_weighting_scheme calc
_refine_ls_wR_factor_gt 0.0718
_refine_ls_wR_factor_ref 0.0753
_reflns_number_gt 3060
_reflns_number_total 3406
_reflns_threshold_expression I>2\s(I)
_cod_data_source_file ja072682xsi20070417_053248_3.cif
_cod_data_source_block zz1
_cod_database_code 4109857

loop_
_symmetry_equiv_pos_as_xyz
'x, y, z'
'-x+1/2, -y, z+1/2'
'-x, y+1/2, -z'
'x+1/2, -y+1/2, -z+1/2'
'-x, -y, -z'
'x-1/2, y, -z-1/2'
'x, -y-1/2, z'
'-x-1/2, y-1/2, z-1/2'

loop_
_atom_site_label
_atom_site_type_symbol
_atom_site_fract_x
_atom_site_fract_y
_atom_site_fract_z
_atom_site_U_iso_or_equiv
_atom_site_adp_type
_atom_site_occupancy
_atom_site_symmetry_multiplicity
_atom_site_calc_flag
_atom_site_refinement_flags
Hg1 Hg 0.861903(12) 0.2500 0.33714(3) 0.01250(8) Uani 1 2 d S
I1 I 0.97550(2) 0.2500 0.11676(5) 0.02020(10) Uani 1 2 d S
C1 C 0.7731(3) 0.2500 0.5211(7) 0.0134(11) Uani 1 2 d S
C2 C 0.7435(2) 0.30850(18) 0.5783(5) 0.0122(7) Uani 1 1 d .
C3 C 0.6832(2) 0.30783(19) 0.7000(5) 0.0129(7) Uani 1 1 d .
H3 H 0.6625 0.3471 0.7419 0.016 Uiso 1 1 calc R
C4 C 0.6534(3) 0.2500 0.7605(8) 0.0147(11) Uani 1 2 d S
H4 H 0.6124 0.2500 0.8434 0.018 Uiso 1 2 calc SR
C5 C 0.7743(2) 0.36997(18) 0.5040(5) 0.0122(7) Uani 1 1 d .
C6 C 0.8486(2) 0.39560(19) 0.5588(5) 0.0144(8) Uani 1 1 d .
C7 C 0.8790(2) 0.4487(2) 0.4754(6) 0.0183(8) Uani 1 1 d .
H7 H 0.9292 0.4658 0.5089 0.022 Uiso 1 1 calc R
C8 C 0.8376(3) 0.4772(2) 0.3438(6) 0.0198(9) Uani 1 1 d .
H8 H 0.8596 0.5134 0.2884 0.024 Uiso 1 1 calc R
C9 C 0.7642(3) 0.4529(2) 0.2931(6) 0.0187(8) Uani 1 1 d .
H9 H 0.7359 0.4730 0.2039 0.022 Uiso 1 1 calc R
C10 C 0.7314(2) 0.3991(2) 0.3724(5) 0.0149(8) Uani 1 1 d .
C11 C 0.6518(2) 0.3721(2) 0.3113(5) 0.0165(8) Uani 1 1 d .
H11 H 0.6383 0.3345 0.3837 0.020 Uiso 1 1 calc R
C12 C 0.5841(3) 0.4214(2) 0.3299(6) 0.0250(10) Uani 1 1 d .
H12A H 0.5332 0.4019 0.2962 0.037 Uiso 1 1 calc R
H12B H 0.5952 0.4585 0.2580 0.037 Uiso 1 1 calc R
H12C H 0.5807 0.4353 0.4473 0.037 Uiso 1 1 calc R
C13 C 0.6579(3) 0.3486(3) 0.1315(6) 0.0282(11) Uani 1 1 d .
H13A H 0.7031 0.3188 0.1216 0.042 Uiso 1 1 calc R
H13B H 0.6663 0.3851 0.0563 0.042 Uiso 1 1 calc R
H13C H 0.6083 0.3265 0.1005 0.042 Uiso 1 1 calc R
C14 C 0.8911(2) 0.3673(2) 0.7115(5) 0.0158(8) Uani 1 1 d .
H14 H 0.8811 0.3201 0.7114 0.019 Uiso 1 1 calc R
C15 C 0.8554(3) 0.3948(2) 0.8739(6) 0.0230(9) Uani 1 1 d .
H15A H 0.7982 0.3846 0.8791 0.035 Uiso 1 1 calc R
H15B H 0.8625 0.4413 0.8752 0.035 Uiso 1 1 calc R
H15C H 0.8827 0.3760 0.9711 0.035 Uiso 1 1 calc R
C16 C 0.9821(3) 0.3777(3) 0.7093(7) 0.0341(12) Uani 1 1 d .
H16A H 1.0040 0.3624 0.6024 0.051 Uiso 1 1 calc R
H16B H 1.0066 0.3540 0.8023 0.051 Uiso 1 1 calc R
H16C H 0.9937 0.4234 0.7219 0.051 Uiso 1 1 calc R

loop_
_atom_site_aniso_label
_atom_site_aniso_U_11
_atom_site_aniso_U_22
_atom_site_aniso_U_33
_atom_site_aniso_U_23
_atom_site_aniso_U_13
_atom_site_aniso_U_12
Hg1 0.00866(11) 0.01333(11) 0.01550(12) 0.000 0.00275(7) 0.000
I1 0.01362(18) 0.0212(2) 0.0258(2) 0.000 0.00907(15) 0.000
C1 0.012(2) 0.018(3) 0.010(3) 0.000 -0.003(2) 0.000
C2 0.0085(16) 0.0129(17) 0.0153(19) 0.0004(14) -0.0005(15) -0.0003(14)
C3 0.0099(16) 0.0148(18) 0.0141(18) -0.0048(15) -0.0007(14) 0.0005(14)
C4 0.008(2) 0.022(3) 0.014(3) 0.000 0.000(2) 0.000
C5 0.0092(16) 0.0135(17) 0.0139(18) -0.0003(15) 0.0020(14) 0.0004(14)
C6 0.0104(16) 0.0149(18) 0.018(2) -0.0034(16) 0.0018(15) 0.0021(14)
C7 0.0103(17) 0.021(2) 0.023(2) -0.0012(17) 0.0031(16) -0.0031(15)
C8 0.019(2) 0.019(2) 0.022(2) 0.0026(17) 0.0043(16) -0.0034(17)
C9 0.019(2) 0.0191(19) 0.018(2) 0.0015(16) 0.0005(17) 0.0006(16)
C10 0.0140(18) 0.0164(19) 0.0144(19) -0.0011(15) -0.0003(15) 0.0012(15)
C11 0.0150(18) 0.0164(19) 0.018(2) 0.0005(16) -0.0046(15) -0.0016(16)
C12 0.015(2) 0.025(2) 0.035(3) 0.0011(19) 0.0006(18) 0.0014(18)
C13 0.025(2) 0.037(3) 0.023(2) -0.009(2) -0.0047(19) -0.003(2)
C14 0.0090(17) 0.0201(19) 0.018(2) -0.0003(17) -0.0001(15) -0.0002(15)
C15 0.022(2) 0.025(2) 0.022(2) -0.0002(18) -0.0031(18) 0.0040(19)
C16 0.012(2) 0.055(3) 0.036(3) 0.008(3) -0.0028(19) 0.003(2)

loop_
_atom_type_symbol
_atom_type_description
_atom_type_scat_dispersion_real
_atom_type_scat_dispersion_imag
_atom_type_scat_source
C C 0.0033 0.0016 'International Tables Vol C Tables 4.2.6.8 and 6.1.1.4'
H H 0.0000 0.0000 'International Tables Vol C Tables 4.2.6.8 and 6.1.1.4'
Hg Hg -2.3894 9.2266 'International Tables Vol C Tables 4.2.6.8 and 6.1.1.4'
I I -0.4742 1.8119 'International Tables Vol C Tables 4.2.6.8 and 6.1.1.4'

loop_
_geom_angle_atom_site_label_1
_geom_angle_atom_site_label_2
_geom_angle_atom_site_label_3
_geom_angle
_geom_angle_site_symmetry_1
_geom_angle_site_symmetry_3
C1 Hg1 I1 178.14(15) . .
C2 C1 C2 122.5(5) . 7_565
C2 C1 Hg1 118.8(3) . .
C2 C1 Hg1 118.8(3) 7_565 .
C1 C2 C3 118.2(4) . .
C1 C2 C5 119.9(4) . .
C3 C2 C5 121.8(3) . .
C4 C3 C2 120.4(4) . .
C4 C3 H3 119.8 . .
C2 C3 H3 119.8 . .
C3 C4 C3 120.3(5) . 7_565
C3 C4 H4 119.8 . .
C3 C4 H4 119.8 7_565 .
C10 C5 C6 120.7(4) . .
C10 C5 C2 119.2(3) . .
C6 C5 C2 120.0(3) . .
C7 C6 C5 118.3(4) . .
C7 C6 C14 121.3(4) . .
C5 C6 C14 120.3(4) . .
C8 C7 C6 121.3(4) . .
C8 C7 H7 119.3 . .
C6 C7 H7 119.3 . .
C9 C8 C7 120.2(4) . .
C9 C8 H8 119.9 . .
C7 C8 H8 119.9 . .
C8 C9 C10 120.6(4) . .
C8 C9 H9 119.7 . .
C10 C9 H9 119.7 . .
C9 C10 C5 118.9(4) . .
C9 C10 C11 119.6(4) . .
C5 C10 C11 121.4(4) . .
C13 C11 C10 111.3(4) . .
C13 C11 C12 111.0(4) . .
C10 C11 C12 111.3(4) . .
C13 C11 H11 107.7 . .
C10 C11 H11 107.7 . .
C12 C11 H11 107.7 . .
C11 C12 H12A 109.5 . .
C11 C12 H12B 109.5 . .
H12A C12 H12B 109.5 . .
C11 C12 H12C 109.5 . .
H12A C12 H12C 109.5 . .
H12B C12 H12C 109.5 . .
C11 C13 H13A 109.5 . .
C11 C13 H13B 109.5 . .
H13A C13 H13B 109.5 . .
C11 C13 H13C 109.5 . .
H13A C13 H13C 109.5 . .
H13B C13 H13C 109.5 . .
C6 C14 C16 113.4(4) . .
C6 C14 C15 110.1(3) . .
C16 C14 C15 109.9(4) . .
C6 C14 H14 107.7 . .
C16 C14 H14 107.7 . .
C15 C14 H14 107.7 . .
C14 C15 H15A 109.5 . .
C14 C15 H15B 109.5 . .
H15A C15 H15B 109.5 . .
C14 C15 H15C 109.5 . .
H15A C15 H15C 109.5 . .
H15B C15 H15C 109.5 . .
C14 C16 H16A 109.5 . .
C14 C16 H16B 109.5 . .
H16A C16 H16B 109.5 . .
C14 C16 H16C 109.5 . .
H16A C16 H16C 109.5 . .
H16B C16 H16C 109.5 . .

loop_
_geom_bond_atom_site_label_1
_geom_bond_atom_site_label_2
_geom_bond_distance
_geom_bond_site_symmetry_2
Hg1 C1 2.085(6) .
Hg1 I1 2.5837(5) .
C1 C2 1.394(5) .
C1 C2 1.394(5) 7_565
C2 C3 1.397(5) .
C2 C5 1.504(5) .
C3 C4 1.393(5) .
C3 H3 0.9500 .
C4 C3 1.393(5) 7_565
C4 H4 0.9500 .
C5 C10 1.408(6) .
C5 C6 1.420(5) .
C6 C7 1.389(6) .
C6 C14 1.527(6) .
C7 C8 1.389(6) .
C7 H7 0.9500 .
C8 C9 1.386(6) .
C8 H8 0.9500 .
C9 C10 1.401(6) .
C9 H9 0.9500 .
C10 C11 1.523(6) .
C11 C13 1.516(6) .
C11 C12 1.538(6) .
C11 H11 1.0000 .
C12 H12A 0.9800 .
C12 H12B 0.9800 .
C12 H12C 0.9800 .
C13 H13A 0.9800 .
C13 H13B 0.9800 .
C13 H13C 0.9800 .
C14 C16 1.535(6) .
C14 C15 1.535(6) .
C14 H14 1.0000 .
C15 H15A 0.9800 .
C15 H15B 0.9800 .
C15 H15C 0.9800 .
C16 H16A 0.9800 .
C16 H16B 0.9800 .
C16 H16C 0.9800 .
